data_2224839
loop_
_publ_author_name
'Yang, Hongxiang'

_publ_section_title
;
 4-Hydroxy-3-nitrophenyl pentanoate
;
_journal_coeditor_code BG2323
_journal_issue 2
_journal_name_full 'Acta Crystallographica Section E'
_journal_page_first o481
_journal_paper_doi 10.1107/S1600536810002795
_journal_volume 66
_journal_year 2010
_chemical_formula_iupac 'C11 H13 N O5'
_chemical_formula_moiety 'C11 H13 N O5'
_chemical_formula_sum 'C11 H13 N O5'
_chemical_formula_weight 239.22
_chemical_melting_point 310
_chemical_name_common '4-Hydroxy-3-nitrophenyl pentanoate'
_chemical_name_systematic
;
4-Hydroxy-3-nitrophenyl pentanoate
;
_space_group_IT_number 2
_symmetry_cell_setting triclinic
_symmetry_space_group_name_Hall '-P 1'
_symmetry_space_group_name_H-M 'P -1'
_atom_sites_solution_hydrogens geom
_atom_sites_solution_primary direct
_atom_sites_solution_secondary difmap
_cell_angle_alpha 67.340(12)
_cell_angle_beta 81.074(17)
_cell_angle_gamma 77.114(16)
_cell_formula_units_Z 2
_cell_length_a 5.3006(14)
_cell_length_b 10.435(2)
_cell_length_c 11.365(3)
_cell_measurement_reflns_used 1965
_cell_measurement_temperature 113(2)
_cell_measurement_theta_max 27.9
_cell_measurement_theta_min 2.1
_cell_volume 563.8(2)
_computing_cell_refinement 'CrystalClear (Rigaku/MSC, 2007)'
_computing_data_collection 'CrystalClear (Rigaku/MSC, 2007)'
_computing_data_reduction 'CrystalClear (Rigaku/MSC, 2007)'
_computing_molecular_graphics 'SHELXTL (Sheldrick, 2008)'
_computing_publication_material 'SHELXL97 (Sheldrick, 2008)'
_computing_structure_refinement 'SHELXL97 (Sheldrick, 2008)'
_computing_structure_solution 'SHELXS97 (Sheldrick, 2008)'
_diffrn_ambient_temperature 113(2)
_diffrn_detector_area_resol_mean 14.63
_diffrn_measured_fraction_theta_full 0.990
_diffrn_measured_fraction_theta_max 0.984
_diffrn_measurement_device_type 'Rigaku Saturn CCD area-detector'
_diffrn_measurement_method '\w and \f scans'
_diffrn_radiation_monochromator graphite
_diffrn_radiation_source 'fine-focus sealed tube'
_diffrn_radiation_type MoK\a
_diffrn_radiation_wavelength 0.71073
_diffrn_reflns_av_R_equivalents 0.0230
_diffrn_reflns_av_sigmaI/netI 0.0423
_diffrn_reflns_limit_h_max 6
_diffrn_reflns_limit_h_min -6
_diffrn_reflns_limit_k_max 13
_diffrn_reflns_limit_k_min -13
_diffrn_reflns_limit_l_max 14
_diffrn_reflns_limit_l_min -14
_diffrn_reflns_number 5175
_diffrn_reflns_theta_full 25.00
_diffrn_reflns_theta_max 27.87
_diffrn_reflns_theta_min 2.15
_diffrn_standards_decay_% 0
_diffrn_standards_interval_count 0
_diffrn_standards_interval_time 0
_diffrn_standards_number 0
_exptl_absorpt_coefficient_mu 0.112
_exptl_absorpt_correction_T_max 0.9933
_exptl_absorpt_correction_T_min 0.9801
_exptl_absorpt_correction_type multi-scan
_exptl_absorpt_process_details '(CrystalClear; Rigaku/MSC, 2007)'
_exptl_crystal_colour Colorless
_exptl_crystal_density_diffrn 1.409
_exptl_crystal_density_method 'not measured'
_exptl_crystal_description Prism
_exptl_crystal_F_000 252
_exptl_crystal_size_max 0.18
_exptl_crystal_size_mid 0.06
_exptl_crystal_size_min 0.06
_refine_diff_density_max 0.243
_refine_diff_density_min -0.266
_refine_ls_extinction_method none
_refine_ls_goodness_of_fit_ref 0.997
_refine_ls_hydrogen_treatment mixed
_refine_ls_matrix_type full
_refine_ls_number_parameters 158
_refine_ls_number_reflns 2639
_refine_ls_number_restraints 0
_refine_ls_restrained_S_all 0.997
_refine_ls_R_factor_all 0.0434
_refine_ls_R_factor_gt 0.0350
_refine_ls_shift/su_max 0.001
_refine_ls_shift/su_mean 0.000
_refine_ls_structure_factor_coef Fsqd
_refine_ls_weighting_details 'calc w=1/[\s^2^(Fo^2^)+(0.0553P)^2^] where P=(Fo^2^+2Fc^2^)/3'
_refine_ls_weighting_scheme calc
_refine_ls_wR_factor_gt 0.0979
_refine_ls_wR_factor_ref 0.1003
_reflns_number_gt 1972
_reflns_number_total 2639
_reflns_threshold_expression I>2\s(I)
_cod_data_source_file bg2323.cif
_cod_data_source_block I
_cod_depositor_comments
;
The following automatic conversions were performed:
'_symmetry_cell_setting' value 'Triclinic' changed to 'triclinic'
according to '/home/saulius/struct/CIF-dictionaries/cif_core.dic'
dictionary named 'cif_core.dic' version 2.4.1 from 2010-06-29.

Automatic conversion script
Id: cif_fix_enum 1527 2010-12-29 10:47:43Z saulius 

The following automatic conversions were performed:

'_symmetry_cell_setting' value 'Triclinic' changed to 'triclinic'
according to /home/saulius/struct/CIF-dictionaries/cif_core.dic
dictionary named 'cif_core.dic' version 2.4.1 from 2010-06-29.

Automatic conversion script
Id: cif_fix_values 1715 2011-07-08 13:25:40Z adriana 
;
_cod_database_code 2224839
_cod_database_fobs_code 2224839

loop_
_symmetry_equiv_pos_as_xyz
'x, y, z'
'-x, -y, -z'

loop_
_atom_site_type_symbol
_atom_site_label
_atom_site_fract_x
_atom_site_fract_y
_atom_site_fract_z
_atom_site_U_iso_or_equiv
_atom_site_adp_type
_atom_site_calc_flag
_atom_site_refinement_flags
_atom_site_occupancy
_atom_site_disorder_assembly
_atom_site_disorder_group
O O1 0.44132(16) 0.16466(9) 1.06926(8) 0.0260(2) Uani d . 1 . .
O O2 0.57276(18) 0.35065(8) 1.06023(9) 0.0294(2) Uani d . 1 . .
O O3 0.97659(17) 0.43498(8) 0.91208(9) 0.0266(2) Uani d . 1 . .
H H3 0.849(3) 0.4414(15) 0.9691(14) 0.040 Uiso d . 1 . .
O O4 1.05538(15) -0.03140(8) 0.78112(8) 0.0208(2) Uani d . 1 . .
O O5 0.75270(16) 0.06969(8) 0.63771(8) 0.0238(2) Uani d . 1 . .
N N1 0.59085(19) 0.24914(10) 1.02548(9) 0.0206(2) Uani d . 1 . .
C C1 0.8163(2) 0.11536(11) 0.89438(11) 0.0183(3) Uani d . 1 . .
H H1 0.6925 0.0544 0.9283 0.022 Uiso calc R 1 . .
C C2 0.7982(2) 0.23078(11) 0.93060(10) 0.0175(3) Uani d . 1 . .
C C3 0.9768(2) 0.32268(11) 0.88102(11) 0.0194(3) Uani d . 1 . .
C C4 1.1752(2) 0.29541(12) 0.79260(11) 0.0218(3) Uani d . 1 . .
H H4 1.2982 0.3567 0.7566 0.026 Uiso calc R 1 . .
C C5 1.1953(2) 0.18137(12) 0.75690(11) 0.0209(3) Uani d . 1 . .
H H5 1.3315 0.1641 0.6969 0.025 Uiso calc R 1 . .
C C6 1.0158(2) 0.09177(11) 0.80900(11) 0.0181(3) Uani d . 1 . .
C C7 0.9099(2) -0.03100(12) 0.69151(10) 0.0178(3) Uani d . 1 . .
C C8 0.9818(2) -0.16744(12) 0.66970(11) 0.0197(3) Uani d . 1 . .
H H8A 1.0362 -0.2441 0.7506 0.024 Uiso calc R 1 . .
H H8B 1.1326 -0.1620 0.6056 0.024 Uiso calc R 1 . .
C C9 0.7641(2) -0.20491(11) 0.62381(11) 0.0210(3) Uani d . 1 . .
H H9A 0.6992 -0.1255 0.5467 0.025 Uiso calc R 1 . .
H H9B 0.6189 -0.2196 0.6911 0.025 Uiso calc R 1 . .
C C10 0.8556(2) -0.33818(12) 0.59220(12) 0.0238(3) Uani d . 1 . .
H H10A 0.9660 -0.3154 0.5108 0.029 Uiso calc R 1 . .
H H10B 0.9636 -0.4093 0.6601 0.029 Uiso calc R 1 . .
C C11 0.6337(3) -0.40135(13) 0.58021(14) 0.0332(3) Uani d . 1 . .
H H11A 0.5280 -0.4282 0.6618 0.050 Uiso calc R 1 . .
H H11B 0.7039 -0.4851 0.5581 0.050 Uiso calc R 1 . .
H H11C 0.5260 -0.3316 0.5130 0.050 Uiso calc R 1 . .

loop_
_atom_site_aniso_label
_atom_site_aniso_U_11
_atom_site_aniso_U_22
_atom_site_aniso_U_33
_atom_site_aniso_U_12
_atom_site_aniso_U_13
_atom_site_aniso_U_23
O1 0.0254(5) 0.0286(5) 0.0263(5) -0.0112(4) 0.0048(4) -0.0114(4)
O2 0.0387(6) 0.0213(4) 0.0310(5) -0.0050(4) 0.0060(4) -0.0161(4)
O3 0.0329(5) 0.0241(5) 0.0303(5) -0.0113(4) 0.0036(4) -0.0170(4)
O4 0.0237(5) 0.0196(4) 0.0229(5) 0.0002(3) -0.0061(3) -0.0125(3)
O5 0.0254(5) 0.0229(4) 0.0236(5) 0.0022(4) -0.0063(4) -0.0108(3)
N1 0.0229(6) 0.0190(5) 0.0191(5) -0.0016(4) -0.0013(4) -0.0076(4)
C1 0.0187(6) 0.0177(5) 0.0192(6) -0.0047(4) -0.0034(5) -0.0058(4)
C2 0.0185(6) 0.0181(5) 0.0154(6) -0.0012(4) -0.0015(4) -0.0066(4)
C3 0.0239(6) 0.0170(5) 0.0187(6) -0.0027(5) -0.0049(5) -0.0074(4)
C4 0.0214(6) 0.0217(6) 0.0224(6) -0.0069(5) -0.0014(5) -0.0067(5)
C5 0.0201(6) 0.0232(6) 0.0181(6) -0.0013(5) -0.0011(5) -0.0077(5)
C6 0.0221(6) 0.0166(5) 0.0174(6) 0.0004(4) -0.0068(5) -0.0083(4)
C7 0.0172(6) 0.0234(6) 0.0141(6) -0.0052(5) 0.0017(4) -0.0085(4)
C8 0.0206(6) 0.0211(6) 0.0199(6) -0.0015(5) -0.0023(5) -0.0111(5)
C9 0.0208(6) 0.0232(6) 0.0216(6) -0.0042(5) -0.0015(5) -0.0111(5)
C10 0.0269(7) 0.0218(6) 0.0258(7) -0.0041(5) -0.0040(5) -0.0115(5)
C11 0.0348(8) 0.0286(7) 0.0441(9) -0.0095(6) -0.0049(6) -0.0189(6)

loop_
_atom_type_symbol
_atom_type_description
_atom_type_scat_dispersion_real
_atom_type_scat_dispersion_imag
_atom_type_scat_source
C C 0.0033 0.0016 'International Tables Vol C Tables 4.2.6.8 and 6.1.1.4'
H H 0.0000 0.0000 'International Tables Vol C Tables 4.2.6.8 and 6.1.1.4'
N N 0.0061 0.0033 'International Tables Vol C Tables 4.2.6.8 and 6.1.1.4'
O O 0.0106 0.0060 'International Tables Vol C Tables 4.2.6.8 and 6.1.1.4'

loop_
_geom_angle_atom_site_label_1
_geom_angle_atom_site_label_2
_geom_angle_atom_site_label_3
_geom_angle_site_symmetry_1
_geom_angle_site_symmetry_3
_geom_angle
_geom_angle_publ_flag
C3 O3 H3 . . 109.7(10) ?
C7 O4 C6 . . 117.46(9) ?
O1 N1 O2 . . 122.30(9) ?
O1 N1 C2 . . 119.42(9) ?
O2 N1 C2 . . 118.27(9) ?
C6 C1 C2 . . 118.66(10) ?
C6 C1 H1 . . 120.7 ?
C2 C1 H1 . . 120.7 ?
C1 C2 C3 . . 121.70(9) ?
C1 C2 N1 . . 117.19(10) ?
C3 C2 N1 . . 121.08(10) ?
O3 C3 C4 . . 116.78(10) ?
O3 C3 C2 . . 125.67(10) ?
C4 C3 C2 . . 117.55(10) ?
C5 C4 C3 . . 121.13(11) ?
C5 C4 H4 . . 119.4 ?
C3 C4 H4 . . 119.4 ?
C4 C5 C6 . . 119.68(10) ?
C4 C5 H5 . . 120.2 ?
C6 C5 H5 . . 120.2 ?
C1 C6 C5 . . 121.27(10) ?
C1 C6 O4 . . 119.95(10) ?
C5 C6 O4 . . 118.54(9) ?
O5 C7 O4 . . 122.35(10) ?
O5 C7 C8 . . 126.85(12) ?
O4 C7 C8 . . 110.77(10) ?
C7 C8 C9 . . 113.82(9) ?
C7 C8 H8A . . 108.8 ?
C9 C8 H8A . . 108.8 ?
C7 C8 H8B . . 108.8 ?
C9 C8 H8B . . 108.8 ?
H8A C8 H8B . . 107.7 ?
C8 C9 C10 . . 111.43(9) ?
C8 C9 H9A . . 109.3 ?
C10 C9 H9A . . 109.3 ?
C8 C9 H9B . . 109.3 ?
C10 C9 H9B . . 109.3 ?
H9A C9 H9B . . 108.0 ?
C11 C10 C9 . . 113.11(10) ?
C11 C10 H10A . . 109.0 ?
C9 C10 H10A . . 109.0 ?
C11 C10 H10B . . 109.0 ?
C9 C10 H10B . . 109.0 ?
H10A C10 H10B . . 107.8 ?
C10 C11 H11A . . 109.5 ?
C10 C11 H11B . . 109.5 ?
H11A C11 H11B . . 109.5 ?
C10 C11 H11C . . 109.5 ?
H11A C11 H11C . . 109.5 ?
H11B C11 H11C . . 109.5 ?

loop_
_geom_bond_atom_site_label_1
_geom_bond_atom_site_label_2
_geom_bond_site_symmetry_2
_geom_bond_distance
_geom_bond_publ_flag
O1 N1 . 1.2264(12) ?
O2 N1 . 1.2461(12) ?
O3 C3 . 1.3476(13) ?
O3 H3 . 0.872(14) ?
O4 C7 . 1.3678(15) ?
O4 C6 . 1.4032(12) ?
O5 C7 . 1.2019(14) ?
N1 C2 . 1.4508(14) ?
C1 C6 . 1.3675(15) ?
C1 C2 . 1.3956(15) ?
C1 H1 . 0.9500 ?
C2 C3 . 1.3987(16) ?
C3 C4 . 1.3984(16) ?
C4 C5 . 1.3762(16) ?
C4 H4 . 0.9500 ?
C5 C6 . 1.3878(16) ?
C5 H5 . 0.9500 ?
C7 C8 . 1.4948(15) ?
C8 C9 . 1.5171(16) ?
C8 H8A . 0.9900 ?
C8 H8B . 0.9900 ?
C9 C10 . 1.5258(14) ?
C9 H9A . 0.9900 ?
C9 H9B . 0.9900 ?
C10 C11 . 1.5170(18) ?
C10 H10A . 0.9900 ?
C10 H10B . 0.9900 ?
C11 H11A . 0.9800 ?
C11 H11B . 0.9800 ?
C11 H11C . 0.9800 ?

loop_
_geom_hbond_atom_site_label_D
_geom_hbond_atom_site_label_H
_geom_hbond_atom_site_label_A
_geom_hbond_site_symmetry_A
_geom_hbond_distance_DH
_geom_hbond_distance_HA
_geom_hbond_distance_DA
_geom_hbond_angle_DHA
_geom_hbond_publ_flag
O3 H3 O2 . 0.872(14) 1.871(14) 2.6022(13) 140.2(13) yes

loop_
_geom_torsion_atom_site_label_1
_geom_torsion_atom_site_label_2
_geom_torsion_atom_site_label_3
_geom_torsion_atom_site_label_4
_geom_torsion_site_symmetry_1
_geom_torsion_site_symmetry_2
_geom_torsion_site_symmetry_3
_geom_torsion_site_symmetry_4
_geom_torsion
_geom_torsion_publ_flag
C6 C1 C2 C3 . . . . 0.58(18) ?
C6 C1 C2 N1 . . . . -177.40(10) ?
O1 N1 C2 C1 . . . . -0.25(16) ?
O2 N1 C2 C1 . . . . 179.25(11) ?
O1 N1 C2 C3 . . . . -178.24(11) ?
O2 N1 C2 C3 . . . . 1.26(17) ?
C1 C2 C3 O3 . . . . -178.86(12) ?
N1 C2 C3 O3 . . . . -0.96(19) ?
C1 C2 C3 C4 . . . . 0.34(18) ?
N1 C2 C3 C4 . . . . 178.24(11) ?
O3 C3 C4 C5 . . . . 178.56(11) ?
C2 C3 C4 C5 . . . . -0.72(18) ?
C3 C4 C5 C6 . . . . 0.17(19) ?
C2 C1 C6 C5 . . . . -1.16(18) ?
C2 C1 C6 O4 . . . . 173.22(10) ?
C4 C5 C6 C1 . . . . 0.80(19) ?
C4 C5 C6 O4 . . . . -173.66(11) ?
C7 O4 C6 C1 . . . . 83.13(13) ?
C7 O4 C6 C5 . . . . -102.34(13) ?
C6 O4 C7 O5 . . . . -0.14(15) ?
C6 O4 C7 C8 . . . . 177.99(8) ?
O5 C7 C8 C9 . . . . -28.67(16) ?
O4 C7 C8 C9 . . . . 153.30(9) ?
C7 C8 C9 C10 . . . . 175.07(9) ?
C8 C9 C10 C11 . . . . 164.72(10) ?

loop_
_cod_related_entry_id
_cod_related_entry_database
_cod_related_entry_code
1 ChemSpider 24744364
